data_2243300
loop_
_publ_author_name
'El Ghallab, Yassine'
'Derfoufi, Sanae'
'Ketatni, El Mostafa'
'Saadi, Mohamed'
'El Ammari, Lahcen'

_publ_section_title
;
 Crystal structure and Hirshfeld surface analysis of
 4-allyl-2-methoxy-6-nitrophenol
;
_journal_coeditor_code RZ5270
_journal_issue 3
_journal_name_full 'Acta Crystallographica Section E'
_journal_page_first 461
_journal_page_last 465
_journal_paper_doi 10.1107/S2056989020002601
_journal_volume 76
_journal_year 2020
_chemical_formula_iupac 'C10 H11 N O4'
_chemical_formula_moiety 'C10 H11 N O4'
_chemical_formula_sum 'C10 H11 N O4'
_chemical_formula_weight 209.20
_chemical_name_common
;
2-Methoxy-6-nitro-4-(prop-2-en-1-yl)phenol
;
_chemical_name_systematic
;
4-Allyl-2-methoxy-6-nitrophenol
;
_space_group_crystal_system triclinic
_space_group_IT_number 2
_space_group_name_Hall '-P 1'
_space_group_name_H-M_alt 'P -1'
_atom_sites_solution_hydrogens mixed
_audit_creation_method SHELXL-2018/3
_cell_angle_alpha 116.142(11)
_cell_angle_beta 93.871(12)
_cell_angle_gamma 96.985(12)
_cell_formula_units_Z 6
_cell_length_a 8.706(3)
_cell_length_b 13.753(5)
_cell_length_c 14.683(5)
_cell_measurement_reflns_used 6334
_cell_measurement_temperature 296(2)
_cell_measurement_theta_max 26.371
_cell_measurement_theta_min 2.662
_cell_volume 1552.0(10)
_computing_cell_refinement
;
SAINT (Bruker, 2016)
;
_computing_data_collection
;
APEX3 (Bruker, 2016)
;
_computing_data_reduction
;
SAINT (Bruker, 2016)
;
_computing_molecular_graphics
;
Ortep-3 for Windows (Farrugia, 2012);
Mercury (Macrae <i>et al.</i>, 2020)
;
_computing_publication_material
;
publCIF (Westrip, 2010)
;
_computing_structure_refinement
;
<i>SHELXL2016/6</i> (Sheldrick, 2015b)
;
_computing_structure_solution
;
<i>SHELXT2014/5</i> (Sheldrick, 2015a)
;
_diffrn_ambient_temperature 296(2)
_diffrn_detector 'PHOTON100 CMOS area-detector'
_diffrn_detector_area_resol_mean 10.4167
_diffrn_measured_fraction_theta_full 0.999
_diffrn_measured_fraction_theta_max 0.999
_diffrn_measurement_device_type 'Bruker D8 VENTURE Super DUO'
_diffrn_measurement_method '\f and \w scans'
_diffrn_radiation_monochromator 'HELIOS mirror optics'
_diffrn_radiation_source 'INCOATEC I\mS micro-focus source'
_diffrn_radiation_type MoK\a
_diffrn_radiation_wavelength 0.71073
_diffrn_reflns_av_R_equivalents 0.0366
_diffrn_reflns_av_unetI/netI 0.0213
_diffrn_reflns_limit_h_max 10
_diffrn_reflns_limit_h_min -10
_diffrn_reflns_limit_k_max 17
_diffrn_reflns_limit_k_min -17
_diffrn_reflns_limit_l_max 18
_diffrn_reflns_limit_l_min -18
_diffrn_reflns_number 54955
_diffrn_reflns_theta_full 25.242
_diffrn_reflns_theta_max 26.371
_diffrn_reflns_theta_min 2.662
_exptl_absorpt_coefficient_mu 0.105
_exptl_absorpt_correction_T_max 0.7463
_exptl_absorpt_correction_T_min 0.7070
_exptl_absorpt_correction_type multi-scan
_exptl_absorpt_process_details
;
(SADABS; Krause <i>et al.</i>, 2015)
;
_exptl_crystal_colour orange
_exptl_crystal_density_diffrn 1.343
_exptl_crystal_description Block
_exptl_crystal_F_000 660
_exptl_crystal_size_max 0.31
_exptl_crystal_size_mid 0.28
_exptl_crystal_size_min 0.26
_refine_diff_density_max 0.408
_refine_diff_density_min -0.201
_refine_ls_extinction_coef 0.021(2)
_refine_ls_extinction_expression Fc^*^=kFc[1+0.001xFc^2^\l^3^/sin(2\q)]^-1/4^
_refine_ls_extinction_method
;
SHELXL-2018/3 (Sheldrick, 2015b)
;
_refine_ls_goodness_of_fit_ref 1.023
_refine_ls_hydrogen_treatment mixed
_refine_ls_matrix_type full
_refine_ls_number_parameters 460
_refine_ls_number_reflns 6334
_refine_ls_number_restraints 0
_refine_ls_restrained_S_all 1.023
_refine_ls_R_factor_all 0.0655
_refine_ls_R_factor_gt 0.0473
_refine_ls_shift/su_max 0.000
_refine_ls_shift/su_mean 0.000
_refine_ls_structure_factor_coef Fsqd
_refine_ls_weighting_details 'w=1/[\s^2^(Fo^2^)+(0.0592P)^2^+0.4096P] where P=(Fo^2^+2Fc^2^)/3'
_refine_ls_weighting_scheme calc
_refine_ls_wR_factor_gt 0.1208
_refine_ls_wR_factor_ref 0.1339
_reflns_number_gt 4687
_reflns_number_total 6334
_reflns_threshold_expression 'I > 2\s(I)'
_cod_data_source_file rz5270sup1.cif
_cod_data_source_block I
_cod_original_cell_volume 1552.0(9)
_cod_database_code 2243300
_shelx_space_group_comment
;
The symmetry employed for this shelxl refinement is uniquely defined
by the following loop, which should always be used as a source of
symmetry information in preference to the above space-group names.
They are only intended as comments.
;

loop_
_space_group_symop_operation_xyz
'x, y, z'
'-x, -y, -z'

loop_
_atom_site_type_symbol
_atom_site_label
_atom_site_fract_x
_atom_site_fract_y
_atom_site_fract_z
_atom_site_U_iso_or_equiv
_atom_site_adp_type
_atom_site_calc_flag
_atom_site_occupancy
_atom_site_disorder_assembly
_atom_site_disorder_group
C C1 0.7703(5) 0.1282(3) 0.9575(3) 0.1442(14) Uani d 1 . .
H H1A 0.669741 0.087821 0.935152 0.173 Uiso calc 1 . .
H H1B 0.856141 0.092334 0.943266 0.173 Uiso calc 1 . .
C C2 0.7907(4) 0.2334(3) 1.0082(2) 0.1086(9) Uani d 1 . .
H H2 0.893725 0.269409 1.028622 0.130 Uiso calc 1 . .
C C3 0.6708(3) 0.30301(19) 1.03745(18) 0.0862(7) Uani d 1 . .
H H3A 0.681015 0.341956 1.111572 0.103 Uiso calc 1 . .
H H3B 0.568772 0.256699 1.013201 0.103 Uiso calc 1 . .
C C4 0.6796(2) 0.38578(15) 0.99543(14) 0.0619(5) Uani d 1 . .
C C5 0.5910(2) 0.36410(16) 0.90633(14) 0.0628(5) Uani d 1 . .
H H5 0.523012 0.297687 0.870481 0.075 Uiso calc 1 . .
C C6 0.60267(19) 0.44162(15) 0.86912(13) 0.0564(4) Uani d 1 . .
C C7 0.7021(2) 0.54237(14) 0.92020(13) 0.0533(4) Uani d 1 . .
C C8 0.79192(19) 0.56398(14) 1.01284(12) 0.0516(4) Uani d 1 . .
C C9 0.7813(2) 0.48670(15) 1.04822(13) 0.0576(4) Uani d 1 . .
H H9 0.842850 0.501427 1.108578 0.069 Uiso calc 1 . .
C C10 0.9739(3) 0.69329(18) 1.15663(15) 0.0763(6) Uani d 1 . .
H H10A 0.904755 0.692601 1.204647 0.115 Uiso calc 1 . .
H H10B 1.034076 0.765533 1.181861 0.115 Uiso calc 1 . .
H H10C 1.042918 0.641401 1.148116 0.115 Uiso calc 1 . .
N N1 0.50602(19) 0.41416(17) 0.77400(13) 0.0741(5) Uani d 1 . .
O O1 0.88445(16) 0.66397(10) 1.06010(10) 0.0687(4) Uani d 1 . .
O O2 0.71821(19) 0.62197(12) 0.89023(11) 0.0745(4) Uani d 1 . .
O O3 0.5206(2) 0.47908(17) 0.73564(13) 0.1008(6) Uani d 1 . .
O O4 0.41380(18) 0.32741(15) 0.73302(13) 0.0988(6) Uani d 1 . .
C C11A 0.4789(14) 0.2126(11) 0.2212(9) 0.107(4) Uani d 0.648(8) A 1
H H11A 0.504547 0.263438 0.196542 0.128 Uiso calc 0.648(8) A 1
H H11B 0.429013 0.141711 0.176573 0.128 Uiso calc 0.648(8) A 1
C C12A 0.5127(4) 0.2406(3) 0.3175(3) 0.0775(16) Uani d 0.648(8) A 1
H H12A 0.484720 0.186924 0.338427 0.093 Uiso calc 0.648(8) A 1
C C11B 0.472(2) 0.1982(15) 0.2141(18) 0.094(7) Uani d 0.352(8) A 2
H H11C 0.441218 0.141392 0.230507 0.113 Uiso calc 0.352(8) A 2
H H11D 0.453749 0.186675 0.146615 0.113 Uiso calc 0.352(8) A 2
C C12B 0.5447(7) 0.3007(8) 0.2904(7) 0.075(3) Uani d 0.352(8) A 2
H H12B 0.570414 0.351468 0.265767 0.090 Uiso calc 0.352(8) A 2
C C13 0.5863(3) 0.3424(3) 0.3925(2) 0.1000(8) Uani d 1 . .
H H13A 0.527879 0.363796 0.450327 0.120 Uiso calc 0.648(8) A 1
H H13B 0.581070 0.395340 0.365880 0.120 Uiso calc 0.648(8) A 1
H H13C 0.522486 0.297742 0.416294 0.120 Uiso calc 0.352(8) A 2
H H13D 0.559627 0.415525 0.424614 0.120 Uiso calc 0.352(8) A 2
C C14 0.7560(2) 0.35083(16) 0.43148(15) 0.0619(5) Uani d 1 . .
C C15 0.8104(2) 0.39916(15) 0.53351(15) 0.0610(5) Uani d 1 . .
H H15 0.742814 0.427603 0.581481 0.073 Uiso calc 1 . .
C C16 0.9676(2) 0.40594(13) 0.56597(13) 0.0532(4) Uani d 1 . .
C C17 1.07440(19) 0.36536(13) 0.49776(13) 0.0493(4) Uani d 1 . .
C C18 1.01636(19) 0.31557(14) 0.39249(12) 0.0507(4) Uani d 1 . .
C C19 0.8614(2) 0.30891(15) 0.36115(14) 0.0568(4) Uani d 1 . .
H H19 0.825339 0.275728 0.291428 0.068 Uiso calc 1 . .
C C20 1.0751(3) 0.2270(2) 0.22242(15) 0.0808(6) Uani d 1 . .
H H20A 0.995975 0.163994 0.203937 0.121 Uiso calc 1 . .
H H20B 1.162250 0.204457 0.186106 0.121 Uiso calc 1 . .
H H20C 1.033249 0.278869 0.204844 0.121 Uiso calc 1 . .
N N2 1.0193(2) 0.45748(14) 0.67507(12) 0.0697(4) Uani d 1 . .
O O5 1.12547(14) 0.27684(12) 0.32966(9) 0.0664(4) Uani d 1 . .
O O6 1.22701(14) 0.36805(12) 0.52235(11) 0.0641(4) Uani d 1 . .
O O7 1.1606(2) 0.47349(13) 0.70603(11) 0.0850(4) Uani d 1 . .
O O8 0.9228(2) 0.48412(17) 0.73412(12) 0.1068(6) Uani d 1 . .
C C21A -0.2510(12) -0.0879(7) 0.0621(5) 0.121(4) Uani d 0.668(9) B 1
H H21A -0.246926 -0.160899 0.045748 0.145 Uiso calc 0.668(9) B 1
H H21B -0.232777 -0.062093 0.014302 0.145 Uiso calc 0.668(9) B 1
C C22A -0.2799(4) -0.0266(4) 0.1454(3) 0.0764(14) Uani d 0.668(9) B 1
H H22A -0.281443 0.044748 0.154888 0.092 Uiso calc 0.668(9) B 1
C C21B -0.233(2) -0.0934(12) 0.0612(16) 0.119(8) Uani d 0.332(9) B 2
H H21C -0.233452 -0.028161 0.056564 0.143 Uiso calc 0.332(9) B 2
H H21D -0.206887 -0.154152 0.007319 0.143 Uiso calc 0.332(9) B 2
C C22B -0.2705(8) -0.0999(9) 0.1445(7) 0.078(3) Uani d 0.332(9) B 2
H H22B -0.264145 -0.170393 0.135978 0.094 Uiso calc 0.332(9) B 2
C C23 -0.3132(3) -0.0433(2) 0.23518(18) 0.0893(7) Uani d 1 . .
H H23A -0.323904 -0.121250 0.215662 0.107 Uiso calc 0.668(9) B 1
H H23B -0.412887 -0.021186 0.253318 0.107 Uiso calc 0.668(9) B 1
H H23C -0.385321 -0.093840 0.248213 0.107 Uiso calc 0.332(9) B 2
H H23D -0.371941 0.009953 0.229832 0.107 Uiso calc 0.332(9) B 2
C C24 -0.1915(2) 0.01826(14) 0.32956(14) 0.0575(4) Uani d 1 . .
C C25 -0.0350(2) 0.01984(14) 0.32198(13) 0.0547(4) Uani d 1 . .
H H25 -0.001961 -0.015992 0.258299 0.066 Uiso calc 1 . .
C C26 0.07431(18) 0.07529(13) 0.40997(13) 0.0483(4) Uani d 1 . .
C C27 0.03114(18) 0.13021(13) 0.50680(12) 0.0468(4) Uani d 1 . .
C C28 -0.13073(18) 0.12718(13) 0.51315(13) 0.0494(4) Uani d 1 . .
C C29 -0.23785(19) 0.07271(14) 0.42663(13) 0.0538(4) Uani d 1 . .
H H29 -0.343672 0.071824 0.432412 0.065 Uiso calc 1 . .
C C30 -0.3235(2) 0.1869(2) 0.62435(17) 0.0773(6) Uani d 1 . .
H H30A -0.364262 0.226379 0.590885 0.116 Uiso calc 1 . .
H H30B -0.331320 0.224162 0.696188 0.116 Uiso calc 1 . .
H H30C -0.382519 0.113848 0.595437 0.116 Uiso calc 1 . .
N N3 0.23790(17) 0.07279(13) 0.39773(13) 0.0618(4) Uani d 1 . .
O O9 -0.16410(14) 0.18116(12) 0.61035(9) 0.0671(4) Uani d 1 . .
O O10 0.12736(15) 0.18700(11) 0.59525(10) 0.0635(3) Uani d 1 . .
O O11 0.33723(15) 0.11885(14) 0.47501(12) 0.0795(4) Uani d 1 . .
O O12 0.27365(17) 0.02443(14) 0.31208(13) 0.0892(5) Uani d 1 . .
H H2O 0.658(3) 0.593(2) 0.829(2) 0.110(9) Uiso d 1 . .
H H6 1.236(3) 0.3989(19) 0.5856(19) 0.083(8) Uiso d 1 . .
H H10 0.218(3) 0.180(2) 0.5758(19) 0.095(8) Uiso d 1 . .

loop_
_atom_site_aniso_label
_atom_site_aniso_U_11
_atom_site_aniso_U_22
_atom_site_aniso_U_33
_atom_site_aniso_U_12
_atom_site_aniso_U_13
_atom_site_aniso_U_23
C1 0.187(4) 0.103(2) 0.156(3) 0.034(2) 0.036(3) 0.066(2)
C2 0.104(2) 0.135(3) 0.124(2) 0.0102(19) 0.0140(18) 0.094(2)
C3 0.1077(18) 0.0779(14) 0.0734(14) -0.0027(13) 0.0214(13) 0.0380(12)
C4 0.0659(11) 0.0605(11) 0.0546(10) 0.0049(9) 0.0180(9) 0.0220(9)
C5 0.0520(10) 0.0601(11) 0.0576(11) -0.0001(8) 0.0113(8) 0.0118(9)
C6 0.0435(9) 0.0666(11) 0.0460(9) 0.0157(8) 0.0047(7) 0.0124(8)
C7 0.0523(9) 0.0584(10) 0.0486(9) 0.0199(8) 0.0120(7) 0.0203(8)
C8 0.0486(9) 0.0534(9) 0.0450(9) 0.0077(7) 0.0091(7) 0.0151(7)
C9 0.0595(10) 0.0661(11) 0.0434(9) 0.0078(8) 0.0075(7) 0.0220(8)
C10 0.0808(14) 0.0703(13) 0.0558(11) -0.0058(10) -0.0092(10) 0.0160(10)
N1 0.0526(9) 0.0891(13) 0.0605(10) 0.0260(9) -0.0019(8) 0.0139(10)
O1 0.0777(9) 0.0581(7) 0.0579(7) -0.0041(6) -0.0057(6) 0.0210(6)
O2 0.0933(11) 0.0682(9) 0.0649(9) 0.0219(7) 0.0013(8) 0.0320(7)
O3 0.0982(12) 0.1215(14) 0.0802(11) 0.0284(10) -0.0179(9) 0.0452(11)
O4 0.0648(9) 0.1008(12) 0.0829(11) 0.0057(9) -0.0214(8) 0.0052(9)
C11A 0.071(7) 0.169(11) 0.086(6) 0.015(6) 0.001(5) 0.066(7)
C12A 0.0454(17) 0.089(3) 0.109(4) 0.0035(17) 0.0061(18) 0.058(3)
C11B 0.047(8) 0.072(6) 0.116(13) 0.002(5) -0.011(7) 0.005(7)
C12B 0.048(3) 0.098(6) 0.095(6) 0.006(3) -0.009(3) 0.063(5)
C13 0.0515(12) 0.129(2) 0.0964(19) 0.0272(13) 0.0084(12) 0.0283(16)
C14 0.0487(10) 0.0655(11) 0.0684(12) 0.0144(8) 0.0089(8) 0.0262(9)
C15 0.0617(11) 0.0596(10) 0.0645(11) 0.0196(8) 0.0200(9) 0.0267(9)
C16 0.0638(11) 0.0497(9) 0.0492(9) 0.0134(8) 0.0077(8) 0.0243(8)
C17 0.0489(9) 0.0491(9) 0.0547(9) 0.0089(7) 0.0046(7) 0.0281(8)
C18 0.0457(9) 0.0558(9) 0.0537(10) 0.0080(7) 0.0093(7) 0.0274(8)
C19 0.0479(9) 0.0638(11) 0.0542(10) 0.0076(8) 0.0029(7) 0.0237(8)
C20 0.0663(13) 0.1128(18) 0.0546(11) 0.0144(12) 0.0145(9) 0.0295(12)
N2 0.0902(13) 0.0670(10) 0.0547(9) 0.0267(9) 0.0126(9) 0.0265(8)
O5 0.0479(7) 0.0950(10) 0.0525(7) 0.0144(6) 0.0107(5) 0.0287(7)
O6 0.0518(7) 0.0819(9) 0.0592(8) 0.0140(6) 0.0006(6) 0.0327(7)
O7 0.0913(11) 0.0988(11) 0.0571(8) 0.0192(9) -0.0071(8) 0.0300(8)
O8 0.1188(14) 0.1410(16) 0.0609(9) 0.0613(12) 0.0319(9) 0.0334(10)
C21A 0.134(6) 0.142(7) 0.042(3) -0.033(5) -0.013(3) 0.021(4)
C22A 0.075(2) 0.061(3) 0.072(3) 0.0025(17) -0.0183(16) 0.0174(19)
C21B 0.112(11) 0.054(7) 0.160(19) 0.039(8) -0.008(9) 0.019(8)
C22B 0.070(4) 0.069(6) 0.071(5) -0.001(4) -0.005(3) 0.014(4)
C23 0.0632(13) 0.1015(17) 0.0703(14) -0.0118(12) -0.0097(11) 0.0184(13)
C24 0.0488(9) 0.0548(10) 0.0595(10) -0.0009(7) 0.0012(8) 0.0207(8)
C25 0.0538(10) 0.0506(9) 0.0537(10) 0.0057(7) 0.0103(8) 0.0188(8)
C26 0.0398(8) 0.0496(9) 0.0610(10) 0.0078(7) 0.0099(7) 0.0297(8)
C27 0.0411(8) 0.0489(9) 0.0534(9) 0.0048(7) 0.0012(7) 0.0274(7)
C28 0.0450(9) 0.0517(9) 0.0540(9) 0.0097(7) 0.0087(7) 0.0256(8)
C29 0.0385(8) 0.0576(10) 0.0636(11) 0.0048(7) 0.0055(7) 0.0270(8)
C30 0.0586(12) 0.0989(16) 0.0749(13) 0.0302(11) 0.0247(10) 0.0333(12)
N3 0.0459(8) 0.0723(10) 0.0775(11) 0.0128(7) 0.0157(8) 0.0415(9)
O9 0.0515(7) 0.0899(9) 0.0549(7) 0.0189(6) 0.0122(6) 0.0260(7)
O10 0.0462(7) 0.0841(9) 0.0559(7) 0.0035(6) -0.0022(6) 0.0309(7)
O11 0.0399(7) 0.1124(12) 0.0902(10) 0.0106(7) 0.0049(7) 0.0505(9)
O12 0.0636(9) 0.1155(13) 0.0860(11) 0.0232(8) 0.0337(8) 0.0380(9)

loop_
_atom_type_symbol
_atom_type_description
_atom_type_scat_dispersion_real
_atom_type_scat_dispersion_imag
_atom_type_scat_source
C C 0.0033 0.0016 'International Tables Vol C Tables 4.2.6.8 and 6.1.1.4'
H H 0.0000 0.0000 'International Tables Vol C Tables 4.2.6.8 and 6.1.1.4'
N N 0.0061 0.0033 'International Tables Vol C Tables 4.2.6.8 and 6.1.1.4'
O O 0.0106 0.0060 'International Tables Vol C Tables 4.2.6.8 and 6.1.1.4'

loop_
_geom_angle_atom_site_label_1
_geom_angle_atom_site_label_2
_geom_angle_atom_site_label_3
_geom_angle_site_symmetry_1
_geom_angle_site_symmetry_3
_geom_angle
_geom_angle_publ_flag
C2 C1 H1A . . 120.0 ?
C2 C1 H1B . . 120.0 ?
H1A C1 H1B . . 120.0 ?
C1 C2 C3 . . 127.5(3) ?
C1 C2 H2 . . 116.2 ?
C3 C2 H2 . . 116.2 ?
C2 C3 C4 . . 113.5(2) ?
C2 C3 H3A . . 108.9 ?
C4 C3 H3A . . 108.9 ?
C2 C3 H3B . . 108.9 ?
C4 C3 H3B . . 108.9 ?
H3A C3 H3B . . 107.7 ?
C5 C4 C9 . . 118.99(18) ?
C5 C4 C3 . . 121.19(18) ?
C9 C4 C3 . . 119.81(18) ?
C4 C5 C6 . . 119.87(17) ?
C4 C5 H5 . . 120.1 ?
C6 C5 H5 . . 120.1 ?
C7 C6 C5 . . 122.23(16) ?
C7 C6 N1 . . 120.24(18) ?
C5 C6 N1 . . 117.52(17) ?
O2 C7 C6 . . 125.82(16) ?
O2 C7 C8 . . 116.97(16) ?
C6 C7 C8 . . 117.20(16) ?
O1 C8 C9 . . 125.18(16) ?
O1 C8 C7 . . 114.62(16) ?
C9 C8 C7 . . 120.19(16) ?
C8 C9 C4 . . 121.50(17) ?
C8 C9 H9 . . 119.3 ?
C4 C9 H9 . . 119.3 ?
O1 C10 H10A . . 109.5 ?
O1 C10 H10B . . 109.5 ?
H10A C10 H10B . . 109.5 ?
O1 C10 H10C . . 109.5 ?
H10A C10 H10C . . 109.5 ?
H10B C10 H10C . . 109.5 ?
O4 N1 O3 . . 121.93(19) ?
O4 N1 C6 . . 119.1(2) ?
O3 N1 C6 . . 118.96(19) ?
C8 O1 C10 . . 117.66(15) ?
C7 O2 H2O . . 105.1(17) ?
C12A C11A H11A . . 120.0 ?
C12A C11A H11B . . 120.0 ?
H11A C11A H11B . . 120.0 ?
C11A C12A C13 . . 126.5(7) ?
C11A C12A H12A . . 116.8 ?
C13 C12A H12A . . 116.8 ?
C12B C11B H11C . . 120.0 ?
C12B C11B H11D . . 120.0 ?
H11C C11B H11D . . 120.0 ?
C13 C12B C11B . . 134.0(11) ?
C13 C12B H12B . . 113.0 ?
C11B C12B H12B . . 113.0 ?
C12B C13 C14 . . 118.1(3) ?
C12A C13 C14 . . 116.4(2) ?
C12A C13 H13A . . 108.2 ?
C14 C13 H13A . . 108.2 ?
C12A C13 H13B . . 108.2 ?
C14 C13 H13B . . 108.2 ?
H13A C13 H13B . . 107.3 ?
C12B C13 H13C . . 107.8 ?
C14 C13 H13C . . 107.8 ?
C12B C13 H13D . . 107.8 ?
C14 C13 H13D . . 107.8 ?
H13C C13 H13D . . 107.1 ?
C15 C14 C19 . . 118.49(17) ?
C15 C14 C13 . . 121.91(18) ?
C19 C14 C13 . . 119.59(18) ?
C14 C15 C16 . . 120.02(17) ?
C14 C15 H15 . . 120.0 ?
C16 C15 H15 . . 120.0 ?
C17 C16 C15 . . 122.55(16) ?
C17 C16 N2 . . 119.58(16) ?
C15 C16 N2 . . 117.87(16) ?
O6 C17 C16 . . 126.40(16) ?
O6 C17 C18 . . 116.84(15) ?
C16 C17 C18 . . 116.75(15) ?
O5 C18 C19 . . 125.52(16) ?
O5 C18 C17 . . 114.12(14) ?
C19 C18 C17 . . 120.36(16) ?
C18 C19 C14 . . 121.83(17) ?
C18 C19 H19 . . 119.1 ?
C14 C19 H19 . . 119.1 ?
O5 C20 H20A . . 109.5 ?
O5 C20 H20B . . 109.5 ?
H20A C20 H20B . . 109.5 ?
O5 C20 H20C . . 109.5 ?
H20A C20 H20C . . 109.5 ?
H20B C20 H20C . . 109.5 ?
O8 N2 O7 . . 121.72(18) ?
O8 N2 C16 . . 119.09(19) ?
O7 N2 C16 . . 119.18(17) ?
C18 O5 C20 . . 117.02(14) ?
C17 O6 H6 . . 101.5(17) ?
C22A C21A H21A . . 120.0 ?
C22A C21A H21B . . 120.0 ?
H21A C21A H21B . . 120.0 ?
C21A C22A C23 . . 132.2(6) ?
C21A C22A H22A . . 113.9 ?
C23 C22A H22A . . 113.9 ?
C22B C21B H21C . . 120.0 ?
C22B C21B H21D . . 120.0 ?
H21C C21B H21D . . 120.0 ?
C23 C22B C21B . . 143.2(12) ?
C23 C22B H22B . . 108.4 ?
C21B C22B H22B . . 108.4 ?
C22B C23 C24 . . 120.4(4) ?
C22A C23 C24 . . 115.5(2) ?
C22A C23 H23A . . 108.4 ?
C24 C23 H23A . . 108.4 ?
C22A C23 H23B . . 108.4 ?
C24 C23 H23B . . 108.4 ?
H23A C23 H23B . . 107.5 ?
C22B C23 H23C . . 107.2 ?
C24 C23 H23C . . 107.2 ?
C22B C23 H23D . . 107.2 ?
C24 C23 H23D . . 107.2 ?
H23C C23 H23D . . 106.9 ?
C25 C24 C29 . . 118.75(16) ?
C25 C24 C23 . . 120.96(18) ?
C29 C24 C23 . . 120.28(17) ?
C24 C25 C26 . . 119.89(16) ?
C24 C25 H25 . . 120.1 ?
C26 C25 H25 . . 120.1 ?
C27 C26 C25 . . 122.34(15) ?
C27 C26 N3 . . 120.08(15) ?
C25 C26 N3 . . 117.58(15) ?
O10 C27 C26 . . 126.64(15) ?
O10 C27 C28 . . 116.39(15) ?
C26 C27 C28 . . 116.96(14) ?
O9 C28 C29 . . 125.80(15) ?
O9 C28 C27 . . 113.62(14) ?
C29 C28 C27 . . 120.58(16) ?
C28 C29 C24 . . 121.47(15) ?
C28 C29 H29 . . 119.3 ?
C24 C29 H29 . . 119.3 ?
O9 C30 H30A . . 109.5 ?
O9 C30 H30B . . 109.5 ?
H30A C30 H30B . . 109.5 ?
O9 C30 H30C . . 109.5 ?
H30A C30 H30C . . 109.5 ?
H30B C30 H30C . . 109.5 ?
O12 N3 O11 . . 121.95(16) ?
O12 N3 C26 . . 119.16(16) ?
O11 N3 C26 . . 118.88(16) ?
C28 O9 C30 . . 117.87(14) ?
C27 O10 H10 . . 102.6(17) ?

loop_
_geom_bond_atom_site_label_1
_geom_bond_atom_site_label_2
_geom_bond_site_symmetry_2
_geom_bond_distance
_geom_bond_publ_flag
C1 C2 . 1.285(4) ?
C1 H1A . 0.9300 ?
C1 H1B . 0.9300 ?
C2 C3 . 1.460(4) ?
C2 H2 . 0.9300 ?
C3 C4 . 1.512(3) ?
C3 H3A . 0.9700 ?
C3 H3B . 0.9700 ?
C4 C5 . 1.363(3) ?
C4 C9 . 1.404(3) ?
C5 C6 . 1.393(3) ?
C5 H5 . 0.9300 ?
C6 C7 . 1.392(3) ?
C6 N1 . 1.449(2) ?
C7 O2 . 1.344(2) ?
C7 C8 . 1.412(2) ?
C8 O1 . 1.355(2) ?
C8 C9 . 1.370(2) ?
C9 H9 . 0.9300 ?
C10 O1 . 1.432(2) ?
C10 H10A . 0.9600 ?
C10 H10B . 0.9600 ?
C10 H10C . 0.9600 ?
N1 O4 . 1.224(2) ?
N1 O3 . 1.247(2) ?
O2 H2O . 0.91(3) ?
C11A C12A . 1.293(12) ?
C11A H11A . 0.9300 ?
C11A H11B . 0.9300 ?
C12A C13 . 1.383(5) ?
C12A H12A . 0.9300 ?
C11B C12B . 1.39(2) ?
C11B H11C . 0.9300 ?
C11B H11D . 0.9300 ?
C12B C13 . 1.351(9) ?
C12B H12B . 0.9300 ?
C13 C14 . 1.520(3) ?
C13 H13A . 0.9700 ?
C13 H13B . 0.9700 ?
C13 H13C . 0.9700 ?
C13 H13D . 0.9700 ?
C14 C15 . 1.364(3) ?
C14 C19 . 1.404(3) ?
C15 C16 . 1.397(3) ?
C15 H15 . 0.9300 ?
C16 C17 . 1.392(2) ?
C16 N2 . 1.448(2) ?
C17 O6 . 1.345(2) ?
C17 C18 . 1.411(2) ?
C18 O5 . 1.359(2) ?
C18 C19 . 1.374(2) ?
C19 H19 . 0.9300 ?
C20 O5 . 1.423(2) ?
C20 H20A . 0.9600 ?
C20 H20B . 0.9600 ?
C20 H20C . 0.9600 ?
N2 O8 . 1.219(2) ?
N2 O7 . 1.240(2) ?
O6 H6 . 0.83(2) ?
C21A C22A . 1.206(8) ?
C21A H21A . 0.9300 ?
C21A H21B . 0.9300 ?
C22A C23 . 1.475(5) ?
C22A H22A . 0.9300 ?
C21B C22B . 1.32(2) ?
C21B H21C . 0.9300 ?
C21B H21D . 0.9300 ?
C22B C23 . 1.320(9) ?
C22B H22B . 0.9300 ?
C23 C24 . 1.520(3) ?
C23 H23A . 0.9700 ?
C23 H23B . 0.9700 ?
C23 H23C . 0.9700 ?
C23 H23D . 0.9700 ?
C24 C25 . 1.373(2) ?
C24 C29 . 1.402(3) ?
C25 C26 . 1.395(2) ?
C25 H25 . 0.9300 ?
C26 C27 . 1.389(2) ?
C26 N3 . 1.450(2) ?
C27 O10 . 1.341(2) ?
C27 C28 . 1.415(2) ?
C28 O9 . 1.359(2) ?
C28 C29 . 1.370(2) ?
C29 H29 . 0.9300 ?
C30 O9 . 1.423(2) ?
C30 H30A . 0.9600 ?
C30 H30B . 0.9600 ?
C30 H30C . 0.9600 ?
N3 O12 . 1.219(2) ?
N3 O11 . 1.240(2) ?
O10 H10 . 0.86(3) ?

loop_
_geom_hbond_atom_site_label_D
_geom_hbond_atom_site_label_H
_geom_hbond_atom_site_label_A
_geom_hbond_site_symmetry_A
_geom_hbond_distance_DH
_geom_hbond_distance_HA
_geom_hbond_distance_DA
_geom_hbond_angle_DHA
O10 H10 O11 . 0.86(3) 1.81(3) 2.594(2) 149(2)
O6 H6 O7 . 0.83(2) 1.83(2) 2.584(2) 152(2)
O2 H2O O3 . 0.91(3) 1.78(3) 2.587(2) 146(2)
C12A H12A O12 . 0.93 2.58 3.382(4) 144.6
C12B H12B O3 2_666 0.93 2.56 3.325(8) 139.9
C9 H9 O7 2_767 0.93 2.59 3.394(2) 144.8

loop_
_geom_torsion_atom_site_label_1
_geom_torsion_atom_site_label_2
_geom_torsion_atom_site_label_3
_geom_torsion_atom_site_label_4
_geom_torsion_site_symmetry_1
_geom_torsion_site_symmetry_2
_geom_torsion_site_symmetry_3
_geom_torsion_site_symmetry_4
_geom_torsion
_geom_torsion_publ_flag
C1 C2 C3 C4 . . . . -120.5(3) ?
C2 C3 C4 C5 . . . . 95.0(3) ?
C2 C3 C4 C9 . . . . -84.5(3) ?
C9 C4 C5 C6 . . . . 0.1(3) ?
C3 C4 C5 C6 . . . . -179.48(18) ?
C4 C5 C6 C7 . . . . -0.3(3) ?
C4 C5 C6 N1 . . . . 179.90(16) ?
C5 C6 C7 O2 . . . . -178.92(16) ?
N1 C6 C7 O2 . . . . 0.8(3) ?
C5 C6 C7 C8 . . . . -0.3(2) ?
N1 C6 C7 C8 . . . . 179.51(14) ?
O2 C7 C8 O1 . . . . -0.1(2) ?
C6 C7 C8 O1 . . . . -178.89(14) ?
O2 C7 C8 C9 . . . . 179.89(15) ?
C6 C7 C8 C9 . . . . 1.1(2) ?
O1 C8 C9 C4 . . . . 178.59(16) ?
C7 C8 C9 C4 . . . . -1.4(3) ?
C5 C4 C9 C8 . . . . 0.8(3) ?
C3 C4 C9 C8 . . . . -179.65(18) ?
C7 C6 N1 O4 . . . . -176.42(16) ?
C5 C6 N1 O4 . . . . 3.4(2) ?
C7 C6 N1 O3 . . . . 4.4(3) ?
C5 C6 N1 O3 . . . . -175.79(17) ?
C9 C8 O1 C10 . . . . -2.6(3) ?
C7 C8 O1 C10 . . . . 177.44(16) ?
C11B C12B C13 C14 . . . . 100.3(13) ?
C11A C12A C13 C14 . . . . -105.3(7) ?
C12B C13 C14 C15 . . . . 175.2(5) ?
C12A C13 C14 C15 . . . . -132.1(3) ?
C12B C13 C14 C19 . . . . -4.2(5) ?
C12A C13 C14 C19 . . . . 48.6(4) ?
C19 C14 C15 C16 . . . . -0.1(3) ?
C13 C14 C15 C16 . . . . -179.5(2) ?
C14 C15 C16 C17 . . . . 0.3(3) ?
C14 C15 C16 N2 . . . . -179.68(17) ?
C15 C16 C17 O6 . . . . -179.69(16) ?
N2 C16 C17 O6 . . . . 0.3(3) ?
C15 C16 C17 C18 . . . . -0.4(2) ?
N2 C16 C17 C18 . . . . 179.66(15) ?
O6 C17 C18 O5 . . . . -0.1(2) ?
C16 C17 C18 O5 . . . . -179.54(14) ?
O6 C17 C18 C19 . . . . 179.56(15) ?
C16 C17 C18 C19 . . . . 0.2(2) ?
O5 C18 C19 C14 . . . . 179.73(17) ?
C17 C18 C19 C14 . . . . 0.1(3) ?
C15 C14 C19 C18 . . . . -0.1(3) ?
C13 C14 C19 C18 . . . . 179.3(2) ?
C17 C16 N2 O8 . . . . -173.68(18) ?
C15 C16 N2 O8 . . . . 6.3(3) ?
C17 C16 N2 O7 . . . . 6.4(3) ?
C15 C16 N2 O7 . . . . -173.57(17) ?
C19 C18 O5 C20 . . . . 1.2(3) ?
C17 C18 O5 C20 . . . . -179.13(16) ?
C21B C22B C23 C24 . . . . -92.5(19) ?
C21A C22A C23 C24 . . . . 113.8(7) ?
C22B C23 C24 C25 . . . . 2.5(7) ?
C22A C23 C24 C25 . . . . -45.2(4) ?
C22B C23 C24 C29 . . . . -176.1(7) ?
C22A C23 C24 C29 . . . . 136.1(3) ?
C29 C24 C25 C26 . . . . -0.2(3) ?
C23 C24 C25 C26 . . . . -178.83(18) ?
C24 C25 C26 C27 . . . . -0.1(3) ?
C24 C25 C26 N3 . . . . 179.01(15) ?
C25 C26 C27 O10 . . . . -178.86(15) ?
N3 C26 C27 O10 . . . . 2.0(2) ?
C25 C26 C27 C28 . . . . 0.4(2) ?
N3 C26 C27 C28 . . . . -178.66(14) ?
O10 C27 C28 O9 . . . . -1.6(2) ?
C26 C27 C28 O9 . . . . 179.02(14) ?
O10 C27 C28 C29 . . . . 178.92(15) ?
C26 C27 C28 C29 . . . . -0.5(2) ?
O9 C28 C29 C24 . . . . -179.25(16) ?
C27 C28 C29 C24 . . . . 0.1(3) ?
C25 C24 C29 C28 . . . . 0.2(3) ?
C23 C24 C29 C28 . . . . 178.83(19) ?
C27 C26 N3 O12 . . . . -179.78(16) ?
C25 C26 N3 O12 . . . . 1.1(2) ?
C27 C26 N3 O11 . . . . 1.1(2) ?
C25 C26 N3 O11 . . . . -178.04(16) ?
C29 C28 O9 C30 . . . . -3.2(3) ?
C27 C28 O9 C30 . . . . 177.35(16) ?

_cod_database_fobs_code 2243300
